data_7211194
loop_
_publ_author_name
'Pr\"asang, Carsten'
'McAllister, Linda J.'
'Whitwood, Adrian C.'
'Bruce, Duncan W.'

_publ_section_title
;
 1&#x2009;:&#x2009;1 and 2&#x2009;:&#x2009;1 co-crystals of
 alkoxystilbazoles with tetrafluoroiodobenzenes: halogen bonding, a rare
 Carene--H&#x22EF;N hydrogen bond and unsymmetric iodine&#x22EF;pyridine
 interactions
;
_journal_issue 44
_journal_name_full CrystEngComm
_journal_page_first 8947
_journal_paper_doi 10.1039/c3ce41454j
_journal_volume 15
_journal_year 2013
_chemical_formula_moiety '2(C23 H31 N O), C6 H F4 I'
_chemical_formula_sum 'C52 H63 F4 I N2 O2'
_chemical_formula_weight 950.94
_chemical_name_systematic
;
?
;
_space_group_IT_number 2
_symmetry_cell_setting triclinic
_symmetry_space_group_name_Hall '-P 1'
_symmetry_space_group_name_H-M 'P -1'
_atom_sites_solution_hydrogens geom
_atom_sites_solution_primary direct
_atom_sites_solution_secondary difmap
_audit_creation_method SHELXL-97
_cell_angle_alpha 98.8800(10)
_cell_angle_beta 96.962(2)
_cell_angle_gamma 106.2190(10)
_cell_formula_units_Z 1
_cell_length_a 7.6604(6)
_cell_length_b 11.9068(9)
_cell_length_c 13.5985(10)
_cell_measurement_reflns_used 5727
_cell_measurement_temperature 110(2)
_cell_measurement_theta_max 29.90
_cell_measurement_theta_min 2.60
_cell_volume 1158.91(15)
_computing_cell_refinement 'Bruker SMART'
_computing_data_collection 'Bruker SMART'
_computing_data_reduction 'Bruker SAINT'
_computing_molecular_graphics 'Bruker SHELXTL'
_computing_publication_material 'Bruker SHELXTL'
_computing_structure_refinement 'SHELXL-97 (Sheldrick, 1997)'
_computing_structure_solution 'SHELXS-97 (Sheldrick, 1990)'
_diffrn_ambient_temperature 110(2)
_diffrn_measured_fraction_theta_full 0.952
_diffrn_measured_fraction_theta_max 0.952
_diffrn_measurement_device_type 'CCD area detector'
_diffrn_measurement_method 'phi and omega scans'
_diffrn_radiation_monochromator graphite
_diffrn_radiation_source 'fine-focus sealed tube'
_diffrn_radiation_type MoK\a
_diffrn_radiation_wavelength 0.71073
_diffrn_reflns_av_R_equivalents 0.0208
_diffrn_reflns_av_sigmaI/netI 0.0333
_diffrn_reflns_limit_h_max 10
_diffrn_reflns_limit_h_min -10
_diffrn_reflns_limit_k_max 16
_diffrn_reflns_limit_k_min -16
_diffrn_reflns_limit_l_max 18
_diffrn_reflns_limit_l_min -19
_diffrn_reflns_number 12986
_diffrn_reflns_theta_full 30.05
_diffrn_reflns_theta_max 30.05
_diffrn_reflns_theta_min 1.54
_exptl_absorpt_coefficient_mu 0.749
_exptl_absorpt_correction_T_max 0.870
_exptl_absorpt_correction_T_min 0.524
_exptl_absorpt_correction_type multi-scan
_exptl_absorpt_process_details 'SADABS v2.03; (Sheldrick)'
_exptl_crystal_colour colourless
_exptl_crystal_density_diffrn 1.363
_exptl_crystal_density_meas 0
_exptl_crystal_density_method 'not measured'
_exptl_crystal_description block
_exptl_crystal_F_000 494
_exptl_crystal_size_max 0.37
_exptl_crystal_size_mid 0.21
_exptl_crystal_size_min 0.18
_refine_diff_density_max 0.616
_refine_diff_density_min -0.424
_refine_diff_density_rms 0.062
_refine_ls_extinction_method none
_refine_ls_goodness_of_fit_ref 1.040
_refine_ls_hydrogen_treatment constr
_refine_ls_matrix_type full
_refine_ls_number_parameters 317
_refine_ls_number_reflns 6459
_refine_ls_number_restraints 0
_refine_ls_restrained_S_all 1.040
_refine_ls_R_factor_all 0.0392
_refine_ls_R_factor_gt 0.0344
_refine_ls_shift/su_max 0.001
_refine_ls_shift/su_mean 0.000
_refine_ls_structure_factor_coef Fsqd
_refine_ls_weighting_details 'calc w=1/[\s^2^(Fo^2^)+(0.0519P)^2^+0.1791P] where P=(Fo^2^+2Fc^2^)/3'
_refine_ls_weighting_scheme calc
_refine_ls_wR_factor_gt 0.0882
_refine_ls_wR_factor_ref 0.0908
_reflns_number_gt 5766
_reflns_number_total 6459
_reflns_threshold_expression >2sigma(I)
_cod_data_source_file c3ce41454j.txt
_cod_data_source_block dwb0603m
_cod_depositor_comments
;
The following automatic conversions were performed:

'_symmetry_cell_setting' value 'Triclinic' changed to 'triclinic'
according to /home/saulius/struct/CIF-dictionaries/cif_core.dic
dictionary named 'cif_core.dic' version 2.4.2 from 2011-04-26.

Automatic conversion script
Id: cif_fix_values 1891 2012-01-12 08:04:46Z andrius 
;
_cod_original_cell_volume 1158.90(15)
_cod_original_sg_symbol_H-M P-1
_cod_database_code 7211194

loop_
_symmetry_equiv_pos_as_xyz
'x, y, z'
'-x, -y, -z'

loop_
_atom_site_label
_atom_site_type_symbol
_atom_site_fract_x
_atom_site_fract_y
_atom_site_fract_z
_atom_site_U_iso_or_equiv
_atom_site_adp_type
_atom_site_occupancy
_atom_site_symmetry_multiplicity
_atom_site_calc_flag
_atom_site_refinement_flags
_atom_site_disorder_assembly
_atom_site_disorder_group
C1 C 0.5123(2) 1.45057(13) 0.25696(11) 0.0265(3) Uani 1 1 d . . .
H1 H 0.4808 1.4937 0.2079 0.032 Uiso 1 1 calc R . .
C2 C 0.47467(19) 1.32881(12) 0.22730(11) 0.0242(3) Uani 1 1 d . . .
H2 H 0.4198 1.2907 0.1595 0.029 Uiso 1 1 calc R . .
C3 C 0.51755(18) 1.26167(12) 0.29724(10) 0.0221(3) Uani 1 1 d . . .
C4 C 0.5966(2) 1.32487(13) 0.39511(11) 0.0279(3) Uani 1 1 d . . .
H4 H 0.6272 1.2842 0.4463 0.033 Uiso 1 1 calc R . .
C5 C 0.6303(2) 1.44713(14) 0.41724(12) 0.0321(3) Uani 1 1 d . . .
H5 H 0.6855 1.4880 0.4843 0.039 Uiso 1 1 calc R . .
C6 C 0.48443(19) 1.13289(12) 0.27308(11) 0.0242(3) Uani 1 1 d . . .
H6 H 0.5056 1.0946 0.3277 0.029 Uiso 1 1 calc R . .
C7 C 0.42681(19) 1.06409(12) 0.18066(10) 0.0237(3) Uani 1 1 d . . .
H7 H 0.4039 1.1030 0.1267 0.028 Uiso 1 1 calc R . .
C8 C 0.39540(18) 0.93568(12) 0.15390(10) 0.0219(3) Uani 1 1 d . . .
C9 C 0.42191(19) 0.86544(12) 0.22525(10) 0.0233(3) Uani 1 1 d . . .
H9 H 0.4624 0.9021 0.2946 0.028 Uiso 1 1 calc R . .
C10 C 0.39007(19) 0.74447(12) 0.19613(10) 0.0230(3) Uani 1 1 d . . .
H10 H 0.4093 0.6985 0.2453 0.028 Uiso 1 1 calc R . .
C11 C 0.32959(18) 0.68890(12) 0.09441(10) 0.0218(3) Uani 1 1 d . . .
C12 C 0.30225(19) 0.75582(12) 0.02218(10) 0.0240(3) Uani 1 1 d . . .
H12 H 0.2615 0.7188 -0.0471 0.029 Uiso 1 1 calc R . .
C13 C 0.33550(19) 0.87784(12) 0.05300(10) 0.0243(3) Uani 1 1 d . . .
H13 H 0.3168 0.9236 0.0035 0.029 Uiso 1 1 calc R . .
C14 C 0.23543(19) 0.50352(12) -0.02735(10) 0.0243(3) Uani 1 1 d . . .
H14A H 0.3226 0.5340 -0.0722 0.029 Uiso 1 1 calc R . .
H14B H 0.1131 0.5104 -0.0532 0.029 Uiso 1 1 calc R . .
C15 C 0.22184(19) 0.37547(12) -0.02253(10) 0.0253(3) Uani 1 1 d . . .
H15A H 0.1380 0.3490 0.0250 0.030 Uiso 1 1 calc R . .
H15B H 0.3454 0.3721 0.0054 0.030 Uiso 1 1 calc R . .
C16 C 0.15249(19) 0.28818(12) -0.12342(10) 0.0245(3) Uani 1 1 d . . .
H16A H 0.2356 0.3128 -0.1718 0.029 Uiso 1 1 calc R . .
H16B H 0.0275 0.2888 -0.1517 0.029 Uiso 1 1 calc R . .
C17 C 0.14626(19) 0.16285(12) -0.10892(10) 0.0242(3) Uani 1 1 d . . .
H17A H 0.0657 0.1408 -0.0588 0.029 Uiso 1 1 calc R . .
H17B H 0.2721 0.1642 -0.0801 0.029 Uiso 1 1 calc R . .
C18 C 0.07684(19) 0.06638(12) -0.20460(10) 0.0239(3) Uani 1 1 d . . .
H18A H -0.0492 0.0638 -0.2340 0.029 Uiso 1 1 calc R . .
H18B H 0.1580 0.0864 -0.2548 0.029 Uiso 1 1 calc R . .
C19 C 0.07384(19) -0.05548(12) -0.18268(10) 0.0245(3) Uani 1 1 d . . .
H19A H -0.0083 -0.0747 -0.1328 0.029 Uiso 1 1 calc R . .
H19B H 0.1997 -0.0510 -0.1513 0.029 Uiso 1 1 calc R . .
C20 C 0.00954(19) -0.15681(12) -0.27466(10) 0.0234(3) Uani 1 1 d . . .
H20A H 0.0907 -0.1383 -0.3252 0.028 Uiso 1 1 calc R . .
H20B H -0.1175 -0.1632 -0.3057 0.028 Uiso 1 1 calc R . .
C21 C 0.01214(19) -0.27592(12) -0.24769(10) 0.0241(3) Uani 1 1 d . . .
H21A H 0.1413 -0.2714 -0.2228 0.029 Uiso 1 1 calc R . .
H21B H -0.0581 -0.2897 -0.1919 0.029 Uiso 1 1 calc R . .
C22 C -0.0690(2) -0.38174(13) -0.33537(11) 0.0282(3) Uani 1 1 d . . .
H22A H -0.1985 -0.3870 -0.3603 0.034 Uiso 1 1 calc R . .
H22B H 0.0011 -0.3687 -0.3913 0.034 Uiso 1 1 calc R . .
C23 C -0.0639(3) -0.49886(15) -0.30546(15) 0.0399(4) Uani 1 1 d . . .
H23A H 0.0646 -0.4962 -0.2852 0.060 Uiso 1 1 calc R . .
H23B H -0.1229 -0.5648 -0.3631 0.060 Uiso 1 1 calc R . .
H23C H -0.1301 -0.5111 -0.2488 0.060 Uiso 1 1 calc R . .
N1 N 0.59039(18) 1.51158(11) 0.35057(10) 0.0297(3) Uani 1 1 d . . .
O1 O 0.30136(15) 0.56885(8) 0.07465(7) 0.0263(2) Uani 1 1 d . . .
C24 C 0.9411(4) 1.9386(2) 0.48240(19) 0.0226(5) Uani 0.50 1 d P A -1
C25 C 0.8630(2) 2.02259(13) 0.51271(11) 0.0269(3) Uani 1 1 d . A -1
C26 C 0.9575(5) 2.1414(3) 0.5495(2) 0.0304(6) Uani 0.50 1 d P A -1
C27 C 1.1394(5) 2.1774(4) 0.5547(2) 0.0349(8) Uani 0.50 1 d P A -1
H27 H 1.2072 2.2590 0.5795 0.042 Uiso 0.50 1 calc PR A -1
C28 C 1.2297(4) 2.0969(3) 0.5244(2) 0.0279(6) Uani 0.50 1 d P A -1
F1 F 0.6719(3) 1.99071(17) 0.50964(16) 0.0391(4) Uani 0.50 1 d P A -1
F2 F 0.8654(3) 2.21864(18) 0.57900(18) 0.0474(5) Uani 0.50 1 d P A -1
F3 F 1.4139(3) 2.12933(18) 0.52890(16) 0.0403(5) Uani 0.50 1 d P A -1
F4 F 1.2211(3) 1.90084(18) 0.45956(16) 0.0390(4) Uani 0.50 1 d P B -1
I1 I 0.78797(3) 1.759356(18) 0.428010(13) 0.02412(7) Uani 0.50 1 d P A -1

loop_
_atom_site_aniso_label
_atom_site_aniso_U_11
_atom_site_aniso_U_22
_atom_site_aniso_U_33
_atom_site_aniso_U_23
_atom_site_aniso_U_13
_atom_site_aniso_U_12
C1 0.0295(7) 0.0229(6) 0.0286(7) 0.0044(5) 0.0080(5) 0.0095(5)
C2 0.0259(6) 0.0220(6) 0.0240(6) 0.0018(5) 0.0034(5) 0.0081(5)
C3 0.0212(6) 0.0217(6) 0.0225(6) 0.0020(5) 0.0050(5) 0.0060(5)
C4 0.0305(7) 0.0282(7) 0.0230(7) 0.0033(5) 0.0021(5) 0.0078(6)
C5 0.0332(8) 0.0298(7) 0.0263(7) -0.0049(6) 0.0028(6) 0.0050(6)
C6 0.0274(7) 0.0206(6) 0.0257(7) 0.0060(5) 0.0047(5) 0.0082(5)
C7 0.0270(7) 0.0215(6) 0.0238(6) 0.0058(5) 0.0042(5) 0.0090(5)
C8 0.0231(6) 0.0206(6) 0.0215(6) 0.0031(5) 0.0030(5) 0.0068(5)
C9 0.0276(7) 0.0230(6) 0.0175(6) 0.0015(5) 0.0014(5) 0.0074(5)
C10 0.0277(7) 0.0214(6) 0.0191(6) 0.0035(5) 0.0014(5) 0.0078(5)
C11 0.0228(6) 0.0198(6) 0.0212(6) 0.0018(5) 0.0025(5) 0.0054(5)
C12 0.0271(7) 0.0254(6) 0.0173(6) 0.0013(5) 0.0001(5) 0.0074(5)
C13 0.0288(7) 0.0250(6) 0.0201(6) 0.0063(5) 0.0015(5) 0.0098(5)
C14 0.0265(7) 0.0233(6) 0.0191(6) -0.0002(5) 0.0011(5) 0.0048(5)
C15 0.0280(7) 0.0224(6) 0.0211(6) -0.0005(5) 0.0009(5) 0.0049(5)
C16 0.0251(6) 0.0222(6) 0.0218(6) 0.0000(5) 0.0006(5) 0.0041(5)
C17 0.0253(6) 0.0228(6) 0.0198(6) 0.0006(5) 0.0000(5) 0.0036(5)
C18 0.0252(6) 0.0227(6) 0.0195(6) 0.0018(5) 0.0005(5) 0.0028(5)
C19 0.0275(7) 0.0231(6) 0.0179(6) 0.0008(5) 0.0008(5) 0.0026(5)
C20 0.0258(6) 0.0235(6) 0.0167(6) 0.0014(5) 0.0002(5) 0.0036(5)
C21 0.0240(6) 0.0234(6) 0.0210(6) 0.0020(5) 0.0020(5) 0.0033(5)
C22 0.0268(7) 0.0252(7) 0.0280(7) -0.0017(5) 0.0019(5) 0.0056(5)
C23 0.0416(9) 0.0267(8) 0.0494(10) 0.0026(7) 0.0077(8) 0.0097(7)
N1 0.0311(6) 0.0224(6) 0.0321(7) -0.0008(5) 0.0078(5) 0.0048(5)
O1 0.0381(6) 0.0186(4) 0.0187(4) -0.0006(4) -0.0001(4) 0.0074(4)
C24 0.0306(13) 0.0207(13) 0.0168(11) 0.0037(9) 0.0024(10) 0.0090(11)
C25 0.0319(7) 0.0242(7) 0.0239(6) 0.0053(5) 0.0023(5) 0.0084(6)
C26 0.0474(18) 0.0183(12) 0.0251(14) 0.0003(10) 0.0000(12) 0.0141(12)
C27 0.0396(18) 0.0199(15) 0.0301(16) 0.0070(12) -0.0050(13) -0.0116(14)
C28 0.0278(14) 0.0320(15) 0.0202(12) 0.0092(11) 0.0000(10) 0.0028(11)
F1 0.0303(9) 0.0355(10) 0.0501(12) -0.0010(9) 0.0053(8) 0.0137(8)
F2 0.0603(13) 0.0275(10) 0.0555(13) -0.0046(9) 0.0052(10) 0.0239(9)
F3 0.0285(9) 0.0429(11) 0.0426(11) 0.0121(9) 0.0042(8) -0.0013(8)
F4 0.0356(10) 0.0359(10) 0.0495(12) 0.0049(9) 0.0120(9) 0.0170(8)
I1 0.03146(12) 0.01904(12) 0.01933(9) 0.00306(7) 0.00162(7) 0.00519(9)

loop_
_atom_type_symbol
_atom_type_description
_atom_type_scat_dispersion_real
_atom_type_scat_dispersion_imag
_atom_type_scat_source
C C 0.0033 0.0016 'International Tables Vol C Tables 4.2.6.8 and 6.1.1.4'
H H 0.0000 0.0000 'International Tables Vol C Tables 4.2.6.8 and 6.1.1.4'
N N 0.0061 0.0033 'International Tables Vol C Tables 4.2.6.8 and 6.1.1.4'
O O 0.0106 0.0060 'International Tables Vol C Tables 4.2.6.8 and 6.1.1.4'
F F 0.0171 0.0103 'International Tables Vol C Tables 4.2.6.8 and 6.1.1.4'
I I -0.4742 1.8119 'International Tables Vol C Tables 4.2.6.8 and 6.1.1.4'

loop_
_geom_angle_atom_site_label_1
_geom_angle_atom_site_label_2
_geom_angle_atom_site_label_3
_geom_angle
N1 C1 C2 124.03(14)
N1 C1 H1 118.0
C2 C1 H1 118.0
C1 C2 C3 119.88(13)
C1 C2 H2 120.1
C3 C2 H2 120.1
C4 C3 C2 116.16(13)
C4 C3 C6 119.87(13)
C2 C3 C6 123.97(12)
C5 C4 C3 119.64(14)
C5 C4 H4 120.2
C3 C4 H4 120.2
N1 C5 C4 124.36(14)
N1 C5 H5 117.8
C4 C5 H5 117.8
C7 C6 C3 125.66(13)
C7 C6 H6 117.2
C3 C6 H6 117.2
C6 C7 C8 126.94(13)
C6 C7 H7 116.5
C8 C7 H7 116.5
C13 C8 C9 117.38(12)
C13 C8 C7 119.34(12)
C9 C8 C7 123.28(12)
C10 C9 C8 121.04(12)
C10 C9 H9 119.5
C8 C9 H9 119.5
C9 C10 C11 120.28(12)
C9 C10 H10 119.9
C11 C10 H10 119.9
O1 C11 C12 124.85(12)
O1 C11 C10 115.11(12)
C12 C11 C10 120.04(12)
C11 C12 C13 118.84(12)
C11 C12 H12 120.6
C13 C12 H12 120.6
C12 C13 C8 122.41(12)
C12 C13 H13 118.8
C8 C13 H13 118.8
O1 C14 C15 105.44(11)
O1 C14 H14A 110.7
C15 C14 H14A 110.7
O1 C14 H14B 110.7
C15 C14 H14B 110.7
H14A C14 H14B 108.8
C14 C15 C16 114.87(11)
C14 C15 H15A 108.5
C16 C15 H15A 108.5
C14 C15 H15B 108.5
C16 C15 H15B 108.5
H15A C15 H15B 107.5
C15 C16 C17 109.93(11)
C15 C16 H16A 109.7
C17 C16 H16A 109.7
C15 C16 H16B 109.7
C17 C16 H16B 109.7
H16A C16 H16B 108.2
C16 C17 C18 115.13(11)
C16 C17 H17A 108.5
C18 C17 H17A 108.5
C16 C17 H17B 108.5
C18 C17 H17B 108.5
H17A C17 H17B 107.5
C19 C18 C17 111.39(11)
C19 C18 H18A 109.4
C17 C18 H18A 109.4
C19 C18 H18B 109.4
C17 C18 H18B 109.4
H18A C18 H18B 108.0
C18 C19 C20 114.83(11)
C18 C19 H19A 108.6
C20 C19 H19A 108.6
C18 C19 H19B 108.6
C20 C19 H19B 108.6
H19A C19 H19B 107.5
C19 C20 C21 112.14(11)
C19 C20 H20A 109.2
C21 C20 H20A 109.2
C19 C20 H20B 109.2
C21 C20 H20B 109.2
H20A C20 H20B 107.9
C22 C21 C20 113.90(12)
C22 C21 H21A 108.8
C20 C21 H21A 108.8
C22 C21 H21B 108.8
C20 C21 H21B 108.8
H21A C21 H21B 107.7
C23 C22 C21 112.30(13)
C23 C22 H22A 109.1
C21 C22 H22A 109.1
C23 C22 H22B 109.1
C21 C22 H22B 109.1
H22A C22 H22B 107.9
C22 C23 H23A 109.5
C22 C23 H23B 109.5
H23A C23 H23B 109.5
C22 C23 H23C 109.5
H23A C23 H23C 109.5
H23B C23 H23C 109.5
C5 N1 C1 115.93(13)
C5 N1 I1 109.28(9)
C1 N1 I1 132.11(10)
C11 O1 C14 119.18(11)
C25 C24 I1 122.63(19)
F1 C25 C26 115.52(19)
F1 C25 C24 119.56(18)
C26 C25 C24 124.9(2)
C27 C26 F2 121.3(3)
C27 C26 C25 118.5(3)
F2 C26 C25 120.2(3)
C26 C27 C28 120.2(3)
C26 C27 H27 119.9
C28 C27 H27 119.9
F3 C28 C27 122.2(3)
C24 I1 N1 177.73(8)

loop_
_geom_bond_atom_site_label_1
_geom_bond_atom_site_label_2
_geom_bond_distance
C1 N1 1.3392(19)
C1 C2 1.3803(19)
C1 H1 0.9500
C2 C3 1.3990(19)
C2 H2 0.9500
C3 C4 1.3948(19)
C3 C6 1.4596(18)
C4 C5 1.383(2)
C4 H4 0.9500
C5 N1 1.335(2)
C5 H5 0.9500
C6 C7 1.3382(19)
C6 H6 0.9500
C7 C8 1.4594(18)
C7 H7 0.9500
C8 C13 1.3953(19)
C8 C9 1.4070(18)
C9 C10 1.3766(18)
C9 H9 0.9500
C10 C11 1.3988(18)
C10 H10 0.9500
C11 O1 1.3627(16)
C11 C12 1.3887(19)
C12 C13 1.3896(19)
C12 H12 0.9500
C13 H13 0.9500
C14 O1 1.4359(16)
C14 C15 1.5112(19)
C14 H14A 0.9900
C14 H14B 0.9900
C15 C16 1.5230(18)
C15 H15A 0.9900
C15 H15B 0.9900
C16 C17 1.5236(19)
C16 H16A 0.9900
C16 H16B 0.9900
C17 C18 1.5247(18)
C17 H17A 0.9900
C17 H17B 0.9900
C18 C19 1.5202(19)
C18 H18A 0.9900
C18 H18B 0.9900
C19 C20 1.5217(18)
C19 H19A 0.9900
C19 H19B 0.9900
C20 C21 1.5234(19)
C20 H20A 0.9900
C20 H20B 0.9900
C21 C22 1.5214(19)
C21 H21A 0.9900
C21 H21B 0.9900
C22 C23 1.521(2)
C22 H22A 0.9900
C22 H22B 0.9900
C23 H23A 0.9800
C23 H23B 0.9800
C23 H23C 0.9800
N1 I1 2.8746(13)
C24 C25 1.340(3)
C24 I1 2.093(3)
C25 F1 1.400(2)
C25 C26 1.378(3)
C26 C27 1.328(5)
C26 F2 1.349(3)
C27 C28 1.373(5)
C27 H27 0.9500
C28 F3 1.346(3)

loop_
_geom_torsion_atom_site_label_1
_geom_torsion_atom_site_label_2
_geom_torsion_atom_site_label_3
_geom_torsion_atom_site_label_4
_geom_torsion
N1 C1 C2 C3 0.5(2)
C1 C2 C3 C4 0.4(2)
C1 C2 C3 C6 -179.54(13)
C2 C3 C4 C5 -0.9(2)
C6 C3 C4 C5 179.02(13)
C3 C4 C5 N1 0.7(2)
C4 C3 C6 C7 -173.03(14)
C2 C3 C6 C7 6.9(2)
C3 C6 C7 C8 178.92(13)
C6 C7 C8 C13 -179.77(14)
C6 C7 C8 C9 0.4(2)
C13 C8 C9 C10 0.1(2)
C7 C8 C9 C10 179.91(13)
C8 C9 C10 C11 -0.3(2)
C9 C10 C11 O1 -179.53(12)
C9 C10 C11 C12 0.3(2)
O1 C11 C12 C13 179.65(13)
C10 C11 C12 C13 -0.2(2)
C11 C12 C13 C8 0.0(2)
C9 C8 C13 C12 0.0(2)
C7 C8 C13 C12 -179.77(13)
O1 C14 C15 C16 179.62(11)
C14 C15 C16 C17 179.57(12)
C15 C16 C17 C18 179.37(11)
C16 C17 C18 C19 -179.50(12)
C17 C18 C19 C20 -178.90(11)
C18 C19 C20 C21 179.27(11)
C19 C20 C21 C22 174.25(12)
C20 C21 C22 C23 179.99(13)
C4 C5 N1 C1 0.2(2)
C4 C5 N1 I1 -163.58(13)
C2 C1 N1 C5 -0.8(2)
C2 C1 N1 I1 158.41(11)
C12 C11 O1 C14 -1.1(2)
C10 C11 O1 C14 178.69(12)
C15 C14 O1 C11 179.37(11)
I1 C24 C25 F1 0.8(3)
I1 C24 C25 C26 179.64(19)
F1 C25 C26 C27 179.8(2)
C24 C25 C26 C27 0.9(4)
F1 C25 C26 F2 -0.5(3)
C24 C25 C26 F2 -179.4(2)
F2 C26 C27 C28 179.9(3)
C25 C26 C27 C28 -0.4(4)
C26 C27 C28 F3 -179.6(3)
